data_4345059
loop_
_publ_author_name
'Kremer, Alexandre B.'
'Andrews, Ryan J.'
'Milner, Matthew J.'
'Zhang, Xu R.'
'Ebrahimi, Tannaz'
'Patrick, Brian O.'
'Diaconescu, Paula L.'
'Mehrkhodavandi, Parisa'

_publ_section_title
;
 A Comparison of Gallium and Indium Alkoxide Complexes as Catalysts for
 Ring-Opening Polymerization of Lactide.
;
_journal_issue 3
_journal_name_full 'Inorganic chemistry'
_journal_page_first 1375
_journal_page_last 1385
_journal_paper_doi 10.1021/acs.inorgchem.6b02433
_journal_volume 56
_journal_year 2017
_chemical_formula_moiety 'C27 H42 Cl Ga N2 O2'
_chemical_formula_sum 'C27 H42 Cl Ga N2 O2'
_chemical_formula_weight 531.79
_space_group_crystal_system monoclinic
_space_group_IT_number 14
_space_group_name_Hall '-P 2ybc'
_space_group_name_H-M_alt 'P 1 21/c 1'
_symmetry_space_group_name_Hall '-P 2ybc'
_symmetry_space_group_name_H-M 'P 1 21/c 1'
_atom_sites_solution_hydrogens mixed
_atom_sites_solution_primary direct
_audit_creation_date 2016-06-15
_audit_creation_method
;
Olex2 1.2
(compiled 2016.02.19 svn.r3266 for OlexSys, GUI svn.r5155)
;
_cell_angle_alpha 90
_cell_angle_beta 106.037(3)
_cell_angle_gamma 90
_cell_formula_units_Z 4
_cell_length_a 13.7473(7)
_cell_length_b 16.7022(8)
_cell_length_c 12.3646(6)
_cell_measurement_reflns_used 9878
_cell_measurement_temperature 90
_cell_measurement_theta_max 30.09
_cell_measurement_theta_min 2.87
_cell_volume 2728.6(2)
_computing_molecular_graphics 'Olex2 (Dolomanov et al., 2009)'
_computing_publication_material 'Olex2 (Dolomanov et al., 2009)'
_computing_structure_refinement 'XL (Sheldrick, 2008)'
_computing_structure_solution 'XT (Sheldrick, 2015)'
_diffrn_ambient_temperature 90
_diffrn_measured_fraction_theta_full 1.000
_diffrn_measured_fraction_theta_max 0.992
_diffrn_measurement_device_type 'Bruker APEX-II CCD'
_diffrn_measurement_method '\f and \w scans'
_diffrn_radiation_type MoK\a
_diffrn_radiation_wavelength 0.71073
_diffrn_reflns_av_R_equivalents 0.0396
_diffrn_reflns_av_unetI/netI 0.0350
_diffrn_reflns_Laue_measured_fraction_full 1.000
_diffrn_reflns_Laue_measured_fraction_max 0.992
_diffrn_reflns_limit_h_max 19
_diffrn_reflns_limit_h_min -19
_diffrn_reflns_limit_k_max 22
_diffrn_reflns_limit_k_min -23
_diffrn_reflns_limit_l_max 17
_diffrn_reflns_limit_l_min -17
_diffrn_reflns_number 32207
_diffrn_reflns_point_group_measured_fraction_full 1.000
_diffrn_reflns_point_group_measured_fraction_max 0.992
_diffrn_reflns_theta_full 26.000
_diffrn_reflns_theta_max 30.126
_diffrn_reflns_theta_min 1.541
_diffrn_standards_number 0
_exptl_absorpt_coefficient_mu 1.132
_exptl_absorpt_correction_T_max 0.7460
_exptl_absorpt_correction_T_min 0.6523
_exptl_absorpt_correction_type multi-scan
_exptl_absorpt_process_details
;
SADABS-2014/5 (Bruker,2014/5) was used for absorption correction.
wR2(int) was 0.1096 before and 0.0489 after correction.
The Ratio of minimum to maximum transmission is 0.8744.
The \l/2 correction factor is Not present.
;
_exptl_crystal_colour colourless
_exptl_crystal_colour_primary colourless
_exptl_crystal_density_diffrn 1.295
_exptl_crystal_description RECTANGULAR
_exptl_crystal_F_000 1128
_exptl_crystal_size_max 0.64
_exptl_crystal_size_mid 0.122
_exptl_crystal_size_min 0.101
_refine_diff_density_max 0.695
_refine_diff_density_min -0.888
_refine_diff_density_rms 0.127
_refine_ls_extinction_method none
_refine_ls_goodness_of_fit_ref 0.936
_refine_ls_hydrogen_treatment mixed
_refine_ls_matrix_type full
_refine_ls_number_parameters 310
_refine_ls_number_reflns 8001
_refine_ls_number_restraints 3
_refine_ls_restrained_S_all 0.939
_refine_ls_R_factor_all 0.0412
_refine_ls_R_factor_gt 0.0327
_refine_ls_shift/su_max 0.001
_refine_ls_shift/su_mean 0.000
_refine_ls_structure_factor_coef Fsqd
_refine_ls_weighting_details 'w=1/[\s^2^(Fo^2^)+(0.1000P)^2^] where P=(Fo^2^+2Fc^2^)/3'
_refine_ls_weighting_scheme calc
_refine_ls_wR_factor_gt 0.1140
_refine_ls_wR_factor_ref 0.1224
_reflns_Friedel_coverage 0.000
_reflns_number_gt 6874
_reflns_number_total 8001
_reflns_threshold_expression 'I > 2\s(I)'
_cod_data_source_file ic6b02433_si_002.cif
_cod_data_source_block pm181
_cod_depositor_comments
;
The following automatic conversions were performed:

'_exptl_absorpt_correction_type' value 'multi scan' changed to
'multi-scan' according to
/usr/data/users/saulius/crontab/automatic-downloads/rss-feeds/ACS/lib/dictionaries/cif_core.dic
dictionary named 'cif_core.dic' version 2.4.2 from 2011-04-26.

Automatic conversion script
Id: cif_fix_values 4268 2015-11-12 08:31:59Z antanas 

 Adding full bibliography for 4345056--4345059.cif.
;
_cod_database_code 4345059
_shelx_space_group_comment
;
The symmetry employed for this shelxl refinement is uniquely defined
by the following loop, which should always be used as a source of
symmetry information in preference to the above space-group names.
They are only intended as comments.
;
_shelx_estimated_absorpt_t_max 0.894
_shelx_estimated_absorpt_t_min 0.531
_olex2_refinement_description
;
1. Fixed Uiso
 At 1.2 times of:
  All C(H) groups, All C(H,H) groups
 At 1.5 times of:
  All C(H,H,H) groups, All O(H) groups
2. Restrained distances
 O2-H2
 0.85 with sigma of 0.01
 C21-H2
 1.855281 with sigma of 0.02
 Ga1-H2
 2.449292 with sigma of 0.02
3.a Secondary CH2 refined with riding coordinates:
 C15(H15A,H15B), C20(H20A,H20B), C17(H17A,H17B)
3.b Aromatic/amide H refined with riding coordinates:
 C6(H6), C12(H12), C23(H23), C24(H24), C27(H27), C26(H26), C25(H25), C21(H21)
3.c Idealised Me refined as rotating group:
 C1(H1A,H1B,H1C), C2(H2A,H2B,H2C), C16(H16A,H16B,H16C), C11(H11A,H11B,H11C),
 C4(H4A,H4B,H4C), C10(H10A,H10B,H10C), C9(H9A,H9B,H9C), C18(H18A,H18B,H18C),
 C19(H19A,H19B,H19C)
;
_shelx_shelxl_version_number 2014/7
_olex2_submission_special_instructions 'No special instructions were received'

loop_
_space_group_symop_operation_xyz
'x, y, z'
'-x, y+1/2, -z+1/2'
'-x, -y, -z'
'x, -y-1/2, z-1/2'

loop_
_atom_site_label
_atom_site_type_symbol
_atom_site_fract_x
_atom_site_fract_y
_atom_site_fract_z
_atom_site_U_iso_or_equiv
_atom_site_adp_type
_atom_site_occupancy
_atom_site_site_symmetry_order
_atom_site_calc_flag
_atom_site_refinement_flags_posn
Ga1 Ga 0.44441(2) 0.43492(2) 0.70041(2) 0.01331(7) Uani 1 1 d D
Cl1 Cl 0.47130(3) 0.30776(2) 0.64627(4) 0.02424(10) Uani 1 1 d .
O1 O 0.36615(8) 0.45307(6) 0.55291(9) 0.0163(2) Uani 1 1 d .
O2 O 0.37315(10) 0.42710(7) 0.80621(12) 0.0228(3) Uani 1 1 d D
H2 H 0.4025(15) 0.4414(11) 0.8730(9) 0.034 Uiso 1 1 d DR
N2 N 0.46795(11) 0.56461(7) 0.71842(12) 0.0152(3) Uani 1 1 d .
N1 N 0.59350(11) 0.43572(7) 0.81359(13) 0.0176(3) Uani 1 1 d .
C14 C 0.30544(11) 0.51718(9) 0.51422(13) 0.0154(3) Uani 1 1 d .
C7 C 0.18858(11) 0.65311(9) 0.42135(13) 0.0167(3) Uani 1 1 d .
C6 C 0.14904(12) 0.57571(9) 0.40433(14) 0.0171(3) Uani 1 1 d .
H6 H 0.0827 0.5693 0.3603 0.020 Uiso 1 1 calc R
C12 C 0.28816(11) 0.66089(9) 0.48908(13) 0.0162(3) Uani 1 1 d .
H12 H 0.3161 0.7118 0.5043 0.019 Uiso 1 1 calc R
C5 C 0.20394(11) 0.50688(9) 0.45000(13) 0.0158(3) Uani 1 1 d .
C13 C 0.34632(11) 0.59452(9) 0.53425(13) 0.0150(3) Uani 1 1 d .
C15 C 0.45348(11) 0.60313(9) 0.60568(13) 0.0159(3) Uani 1 1 d .
H15A H 0.4988 0.5785 0.5676 0.019 Uiso 1 1 calc R
H15B H 0.4705 0.6595 0.6158 0.019 Uiso 1 1 calc R
C8 C 0.12671(12) 0.72702(9) 0.37173(15) 0.0203(3) Uani 1 1 d .
C22 C 0.25178(12) 0.37993(10) 0.89372(14) 0.0196(3) Uani 1 1 d .
C1 C 0.16150(14) 0.38134(10) 0.54065(15) 0.0241(3) Uani 1 1 d .
H1A H 0.2312 0.3712 0.5794 0.036 Uiso 1 1 calc GR
H1B H 0.1253 0.3316 0.5265 0.036 Uiso 1 1 calc GR
H1C H 0.1322 0.4150 0.5863 0.036 Uiso 1 1 calc GR
C3 C 0.15488(12) 0.42349(9) 0.42833(15) 0.0185(3) Uani 1 1 d .
C2 C 0.20991(13) 0.37303(10) 0.35892(14) 0.0224(3) Uani 1 1 d .
H2A H 0.2030 0.3983 0.2874 0.034 Uiso 1 1 calc GR
H2B H 0.1807 0.3204 0.3473 0.034 Uiso 1 1 calc GR
H2C H 0.2804 0.3690 0.3988 0.034 Uiso 1 1 calc GR
C23 C 0.19453(13) 0.44973(11) 0.86644(16) 0.0251(4) Uani 1 1 d .
H23 H 0.2019 0.4818 0.8077 0.030 Uiso 1 1 calc R
C16 C 0.39553(12) 0.60054(9) 0.77539(15) 0.0204(3) Uani 1 1 d .
H16A H 0.3274 0.5889 0.7325 0.031 Uiso 1 1 calc GR
H16B H 0.4051 0.6575 0.7807 0.031 Uiso 1 1 calc GR
H16C H 0.4075 0.5783 0.8495 0.031 Uiso 1 1 calc GR
C11 C 0.18728(13) 0.78016(10) 0.31215(16) 0.0257(4) Uani 1 1 d .
H11A H 0.2506 0.7946 0.3644 0.038 Uiso 1 1 calc GR
H11B H 0.1493 0.8277 0.2847 0.038 Uiso 1 1 calc GR
H11C H 0.1999 0.7513 0.2502 0.038 Uiso 1 1 calc GR
C24 C 0.12672(13) 0.47185(12) 0.92601(18) 0.0293(4) Uani 1 1 d .
H24 H 0.0901 0.5192 0.9081 0.035 Uiso 1 1 calc R
C27 C 0.23697(13) 0.33151(10) 0.97991(15) 0.0227(3) Uani 1 1 d .
H27 H 0.2739 0.2844 0.9985 0.027 Uiso 1 1 calc R
C20 C 0.60555(12) 0.51404(10) 0.87319(14) 0.0211(3) Uani 1 1 d .
H20A H 0.6757 0.5215 0.9157 0.025 Uiso 1 1 calc R
H20B H 0.5643 0.5151 0.9254 0.025 Uiso 1 1 calc R
C17 C 0.57337(12) 0.58030(10) 0.78777(15) 0.0209(3) Uani 1 1 d .
H17A H 0.5765 0.6314 0.8259 0.025 Uiso 1 1 calc R
H17B H 0.6186 0.5824 0.7399 0.025 Uiso 1 1 calc R
C4 C 0.04228(14) 0.42770(10) 0.36321(18) 0.0281(4) Uani 1 1 d .
H4A H 0.0073 0.4613 0.4031 0.042 Uiso 1 1 calc GR
H4B H 0.0137 0.3749 0.3562 0.042 Uiso 1 1 calc GR
H4C H 0.0355 0.4495 0.2897 0.042 Uiso 1 1 calc GR
C10 C 0.10332(15) 0.77462(11) 0.46839(19) 0.0310(4) Uani 1 1 d .
H10A H 0.0658 0.7415 0.5060 0.047 Uiso 1 1 calc GR
H10B H 0.0640 0.8211 0.4384 0.047 Uiso 1 1 calc GR
H10C H 0.1656 0.7909 0.5210 0.047 Uiso 1 1 calc GR
C26 C 0.16778(14) 0.35289(11) 1.03815(16) 0.0283(4) Uani 1 1 d .
H26 H 0.1580 0.3197 1.0946 0.034 Uiso 1 1 calc R
C9 C 0.02602(14) 0.70497(12) 0.28606(18) 0.0331(5) Uani 1 1 d .
H9A H 0.0393 0.6748 0.2256 0.050 Uiso 1 1 calc GR
H9B H -0.0100 0.7530 0.2566 0.050 Uiso 1 1 calc GR
H9C H -0.0141 0.6734 0.3224 0.050 Uiso 1 1 calc GR
C25 C 0.11322(15) 0.42360(12) 1.01240(19) 0.0320(4) Uani 1 1 d .
H25 H 0.0681 0.4386 1.0526 0.038 Uiso 1 1 calc R
C18 C 0.67562(14) 0.42312(12) 0.75925(18) 0.0299(4) Uani 1 1 d .
H18A H 0.6692 0.3708 0.7260 0.045 Uiso 1 1 calc GR
H18B H 0.7399 0.4276 0.8146 0.045 Uiso 1 1 calc GR
H18C H 0.6710 0.4628 0.7019 0.045 Uiso 1 1 calc GR
C21 C 0.32819(14) 0.35778(10) 0.83123(16) 0.0251(4) Uani 1 1 d D
H21 H 0.3427 0.3061 0.8126 0.030 Uiso 1 1 calc R
C19 C 0.60059(15) 0.37171(11) 0.89976(16) 0.0295(4) Uani 1 1 d .
H19A H 0.5484 0.3795 0.9368 0.044 Uiso 1 1 calc GR
H19B H 0.6656 0.3742 0.9542 0.044 Uiso 1 1 calc GR
H19C H 0.5923 0.3203 0.8637 0.044 Uiso 1 1 calc GR

loop_
_atom_site_aniso_label
_atom_site_aniso_U_11
_atom_site_aniso_U_22
_atom_site_aniso_U_33
_atom_site_aniso_U_23
_atom_site_aniso_U_13
_atom_site_aniso_U_12
Ga1 0.01480(10) 0.01167(10) 0.01332(10) 0.00033(5) 0.00366(7) 0.00098(5)
Cl1 0.0293(2) 0.01465(18) 0.0251(2) -0.00281(14) 0.00141(16) 0.00569(14)
O1 0.0187(5) 0.0122(5) 0.0161(5) -0.0005(4) 0.0014(4) 0.0017(4)
O2 0.0258(6) 0.0195(6) 0.0250(7) -0.0064(5) 0.0100(5) -0.0033(4)
N2 0.0140(6) 0.0147(6) 0.0147(6) -0.0007(4) 0.0004(5) 0.0000(4)
N1 0.0175(6) 0.0176(6) 0.0163(7) 0.0002(5) 0.0022(5) 0.0030(5)
C14 0.0176(7) 0.0132(7) 0.0147(7) 0.0001(5) 0.0034(5) 0.0001(5)
C7 0.0165(7) 0.0159(7) 0.0164(7) 0.0024(5) 0.0026(5) 0.0007(5)
C6 0.0147(7) 0.0173(7) 0.0175(7) 0.0010(5) 0.0017(6) -0.0017(5)
C12 0.0169(7) 0.0134(7) 0.0168(7) 0.0011(5) 0.0020(5) -0.0022(5)
C5 0.0172(7) 0.0139(7) 0.0154(7) -0.0003(5) 0.0030(6) -0.0022(5)
C13 0.0154(6) 0.0137(7) 0.0154(7) 0.0012(5) 0.0032(5) -0.0008(5)
C15 0.0154(6) 0.0140(7) 0.0168(7) 0.0008(5) 0.0021(5) -0.0018(5)
C8 0.0157(7) 0.0165(7) 0.0265(9) 0.0074(6) 0.0022(6) 0.0014(5)
C22 0.0187(7) 0.0210(7) 0.0183(7) -0.0011(6) 0.0040(6) -0.0041(6)
C1 0.0289(8) 0.0182(7) 0.0266(9) 0.0003(6) 0.0100(7) -0.0069(6)
C3 0.0190(7) 0.0150(7) 0.0202(8) -0.0026(6) 0.0031(6) -0.0041(5)
C2 0.0268(8) 0.0180(7) 0.0219(8) -0.0052(6) 0.0062(6) -0.0041(6)
C23 0.0222(8) 0.0301(9) 0.0213(9) 0.0047(7) 0.0031(7) 0.0007(7)
C16 0.0231(8) 0.0180(7) 0.0211(8) -0.0037(6) 0.0076(6) 0.0018(6)
C11 0.0217(8) 0.0242(8) 0.0287(9) 0.0123(7) 0.0031(7) -0.0001(6)
C24 0.0192(8) 0.0319(10) 0.0360(11) 0.0018(8) 0.0064(7) 0.0041(7)
C27 0.0285(8) 0.0191(8) 0.0208(8) -0.0013(6) 0.0072(7) -0.0058(6)
C20 0.0198(7) 0.0225(8) 0.0174(8) -0.0011(6) -0.0008(6) 0.0021(6)
C17 0.0167(7) 0.0194(7) 0.0213(8) 0.0001(6) -0.0035(6) -0.0034(6)
C4 0.0201(8) 0.0204(8) 0.0371(11) -0.0037(7) -0.0032(7) -0.0070(6)
C10 0.0303(9) 0.0225(9) 0.0436(12) 0.0040(8) 0.0157(8) 0.0075(7)
C26 0.0327(9) 0.0288(9) 0.0270(9) -0.0028(7) 0.0141(7) -0.0119(7)
C9 0.0204(8) 0.0295(9) 0.0405(11) 0.0154(8) -0.0063(7) -0.0005(7)
C25 0.0250(9) 0.0380(10) 0.0383(12) -0.0061(8) 0.0174(8) -0.0041(7)
C18 0.0182(8) 0.0436(11) 0.0282(10) -0.0084(8) 0.0070(7) 0.0058(7)
C21 0.0319(9) 0.0191(8) 0.0295(9) 0.0021(7) 0.0170(7) -0.0025(6)
C19 0.0350(10) 0.0268(9) 0.0210(8) 0.0076(7) -0.0018(7) 0.0047(7)

loop_
_atom_type_symbol
_atom_type_description
_atom_type_scat_dispersion_real
_atom_type_scat_dispersion_imag
_atom_type_scat_source
C C 0.0033 0.0016 'International Tables Vol C Tables 4.2.6.8 and 6.1.1.4'
H H 0.0000 0.0000 'International Tables Vol C Tables 4.2.6.8 and 6.1.1.4'
N N 0.0061 0.0033 'International Tables Vol C Tables 4.2.6.8 and 6.1.1.4'
O O 0.0106 0.0060 'International Tables Vol C Tables 4.2.6.8 and 6.1.1.4'
Cl Cl 0.1484 0.1585 'International Tables Vol C Tables 4.2.6.8 and 6.1.1.4'
Ga Ga 0.2307 1.6083 'International Tables Vol C Tables 4.2.6.8 and 6.1.1.4'

loop_
_geom_angle_atom_site_label_1
_geom_angle_atom_site_label_2
_geom_angle_atom_site_label_3
_geom_angle
O1 Ga1 Cl1 87.77(4)
O1 Ga1 N2 88.16(5)
O1 Ga1 N1 145.78(5)
O2 Ga1 Cl1 107.61(4)
O2 Ga1 O1 115.38(6)
O2 Ga1 N2 95.19(5)
O2 Ga1 N1 97.89(6)
N2 Ga1 Cl1 156.32(4)
N1 Ga1 Cl1 89.67(4)
N1 Ga1 N2 80.76(5)
C14 O1 Ga1 127.06(10)
Ga1 O2 H2 118.0(12)
C21 O2 Ga1 125.07(11)
C21 O2 H2 98.0(11)
C15 N2 Ga1 110.61(9)
C16 N2 Ga1 110.22(9)
C16 N2 C15 109.36(12)
C17 N2 Ga1 108.98(10)
C17 N2 C15 108.56(12)
C17 N2 C16 109.07(13)
C20 N1 Ga1 106.56(9)
C20 N1 C19 107.44(14)
C18 N1 Ga1 114.54(11)
C18 N1 C20 110.82(14)
C18 N1 C19 108.33(14)
C19 N1 Ga1 108.92(11)
O1 C14 C5 121.11(13)
O1 C14 C13 119.05(14)
C13 C14 C5 119.78(14)
C6 C7 C12 116.88(14)
C6 C7 C8 122.49(14)
C12 C7 C8 120.61(14)
C7 C6 H6 118.2
C7 C6 C5 123.61(14)
C5 C6 H6 118.2
C7 C12 H12 119.2
C13 C12 C7 121.68(14)
C13 C12 H12 119.2
C14 C5 C3 121.71(14)
C6 C5 C14 117.64(14)
C6 C5 C3 120.64(13)
C14 C13 C15 118.19(13)
C12 C13 C14 120.35(14)
C12 C13 C15 121.47(13)
N2 C15 C13 111.29(12)
N2 C15 H15A 109.4
N2 C15 H15B 109.4
C13 C15 H15A 109.4
C13 C15 H15B 109.4
H15A C15 H15B 108.0
C7 C8 C11 110.10(13)
C7 C8 C10 108.51(14)
C7 C8 C9 112.24(14)
C11 C8 C10 109.29(15)
C11 C8 C9 108.18(14)
C9 C8 C10 108.47(15)
C23 C22 C27 118.48(16)
C23 C22 C21 120.42(15)
C27 C22 C21 121.11(15)
H1A C1 H1B 109.5
H1A C1 H1C 109.5
H1B C1 H1C 109.5
C3 C1 H1A 109.5
C3 C1 H1B 109.5
C3 C1 H1C 109.5
C5 C3 C2 109.44(13)
C1 C3 C5 110.09(13)
C1 C3 C2 109.68(14)
C4 C3 C5 112.30(13)
C4 C3 C1 107.10(15)
C4 C3 C2 108.16(14)
C3 C2 H2A 109.5
C3 C2 H2B 109.5
C3 C2 H2C 109.5
H2A C2 H2B 109.5
H2A C2 H2C 109.5
H2B C2 H2C 109.5
C22 C23 H23 119.6
C24 C23 C22 120.72(17)
C24 C23 H23 119.6
N2 C16 H16A 109.5
N2 C16 H16B 109.5
N2 C16 H16C 109.5
H16A C16 H16B 109.5
H16A C16 H16C 109.5
H16B C16 H16C 109.5
C8 C11 H11A 109.5
C8 C11 H11B 109.5
C8 C11 H11C 109.5
H11A C11 H11B 109.5
H11A C11 H11C 109.5
H11B C11 H11C 109.5
C23 C24 H24 119.8
C23 C24 C25 120.32(18)
C25 C24 H24 119.8
C22 C27 H27 119.6
C26 C27 C22 120.79(17)
C26 C27 H27 119.6
N1 C20 H20A 109.9
N1 C20 H20B 109.9
N1 C20 C17 109.09(14)
H20A C20 H20B 108.3
C17 C20 H20A 109.9
C17 C20 H20B 109.9
N2 C17 C20 108.93(13)
N2 C17 H17A 109.9
N2 C17 H17B 109.9
C20 C17 H17A 109.9
C20 C17 H17B 109.9
H17A C17 H17B 108.3
C3 C4 H4A 109.5
C3 C4 H4B 109.5
C3 C4 H4C 109.5
H4A C4 H4B 109.5
H4A C4 H4C 109.5
H4B C4 H4C 109.5
C8 C10 H10A 109.5
C8 C10 H10B 109.5
C8 C10 H10C 109.5
H10A C10 H10B 109.5
H10A C10 H10C 109.5
H10B C10 H10C 109.5
C27 C26 H26 119.9
C25 C26 C27 120.25(18)
C25 C26 H26 119.9
C8 C9 H9A 109.5
C8 C9 H9B 109.5
C8 C9 H9C 109.5
H9A C9 H9B 109.5
H9A C9 H9C 109.5
H9B C9 H9C 109.5
C24 C25 H25 120.3
C26 C25 C24 119.40(18)
C26 C25 H25 120.3
N1 C18 H18A 109.5
N1 C18 H18B 109.5
N1 C18 H18C 109.5
H18A C18 H18B 109.5
H18A C18 H18C 109.5
H18B C18 H18C 109.5
O2 C21 C22 108.97(14)
O2 C21 H21 125.5
C22 C21 H21 125.5
N1 C19 H19A 109.5
N1 C19 H19B 109.5
N1 C19 H19C 109.5
H19A C19 H19B 109.5
H19A C19 H19C 109.5
H19B C19 H19C 109.5

loop_
_geom_bond_atom_site_label_1
_geom_bond_atom_site_label_2
_geom_bond_distance
Ga1 Cl1 2.2875(4)
Ga1 O1 1.8686(11)
Ga1 O2 1.8429(13)
Ga1 N2 2.1923(12)
Ga1 N1 2.1388(15)
O1 C14 1.3606(18)
O2 H2 0.847(9)
O2 C21 1.387(2)
N2 C15 1.498(2)
N2 C16 1.495(2)
N2 C17 1.489(2)
N1 C20 1.488(2)
N1 C18 1.480(2)
N1 C19 1.493(2)
C14 C5 1.412(2)
C14 C13 1.403(2)
C7 C6 1.396(2)
C7 C12 1.400(2)
C7 C8 1.528(2)
C6 H6 0.9300
C6 C5 1.405(2)
C12 H12 0.9300
C12 C13 1.391(2)
C5 C3 1.539(2)
C13 C15 1.501(2)
C15 H15A 0.9700
C15 H15B 0.9700
C8 C11 1.537(2)
C8 C10 1.542(3)
C8 C9 1.537(2)
C22 C23 1.395(2)
C22 C27 1.397(2)
C22 C21 1.512(2)
C1 H1A 0.9600
C1 H1B 0.9600
C1 H1C 0.9600
C1 C3 1.537(2)
C3 C2 1.542(2)
C3 C4 1.536(2)
C2 H2A 0.9600
C2 H2B 0.9600
C2 H2C 0.9600
C23 H23 0.9300
C23 C24 1.388(3)
C16 H16A 0.9600
C16 H16B 0.9600
C16 H16C 0.9600
C11 H11A 0.9600
C11 H11B 0.9600
C11 H11C 0.9600
C24 H24 0.9300
C24 C25 1.391(3)
C27 H27 0.9300
C27 C26 1.389(2)
C20 H20A 0.9700
C20 H20B 0.9700
C20 C17 1.509(2)
C17 H17A 0.9700
C17 H17B 0.9700
C4 H4A 0.9600
C4 H4B 0.9600
C4 H4C 0.9600
C10 H10A 0.9600
C10 H10B 0.9600
C10 H10C 0.9600
C26 H26 0.9300
C26 C25 1.388(3)
C9 H9A 0.9600
C9 H9B 0.9600
C9 H9C 0.9600
C25 H25 0.9300
C18 H18A 0.9600
C18 H18B 0.9600
C18 H18C 0.9600
C21 H21 0.9300
C19 H19A 0.9600
C19 H19B 0.9600
C19 H19C 0.9600

loop_
_geom_torsion_atom_site_label_1
_geom_torsion_atom_site_label_2
_geom_torsion_atom_site_label_3
_geom_torsion_atom_site_label_4
_geom_torsion
Ga1 O1 C14 C5 -129.08(13)
Ga1 O1 C14 C13 54.00(19)
Ga1 O2 C21 C22 -162.78(11)
Ga1 N2 C15 C13 64.48(13)
Ga1 N2 C17 C20 -32.73(16)
Ga1 N1 C20 C17 -49.42(15)
Cl1 Ga1 O1 C14 169.62(12)
Cl1 Ga1 O2 C21 -11.09(15)
O1 Ga1 O2 C21 84.95(15)
O1 C14 C5 C6 -174.20(14)
O1 C14 C5 C3 4.7(2)
O1 C14 C13 C12 175.51(15)
O1 C14 C13 C15 -4.8(2)
O2 Ga1 O1 C14 61.16(13)
N2 Ga1 O1 C14 -33.71(12)
N2 Ga1 O2 C21 175.37(14)
N1 Ga1 O1 C14 -104.27(14)
N1 Ga1 O2 C21 -103.26(14)
N1 C20 C17 N2 55.71(18)
C14 C5 C3 C1 57.0(2)
C14 C5 C3 C2 -63.7(2)
C14 C5 C3 C4 176.20(16)
C14 C13 C15 N2 -56.02(18)
C7 C6 C5 C14 -1.6(2)
C7 C6 C5 C3 179.48(15)
C7 C12 C13 C14 -1.1(2)
C7 C12 C13 C15 179.25(14)
C6 C7 C12 C13 2.2(2)
C6 C7 C8 C11 -130.85(17)
C6 C7 C8 C10 109.58(18)
C6 C7 C8 C9 -10.3(2)
C6 C5 C3 C1 -124.17(17)
C6 C5 C3 C2 115.21(17)
C6 C5 C3 C4 -4.9(2)
C12 C7 C6 C5 -0.8(3)
C12 C7 C8 C11 50.7(2)
C12 C7 C8 C10 -68.85(19)
C12 C7 C8 C9 171.29(16)
C12 C13 C15 N2 123.67(15)
C5 C14 C13 C12 -1.5(2)
C5 C14 C13 C15 178.24(14)
C13 C14 C5 C6 2.7(2)
C13 C14 C5 C3 -178.39(15)
C15 N2 C17 C20 -153.28(13)
C8 C7 C6 C5 -179.28(16)
C8 C7 C12 C13 -179.34(15)
C22 C23 C24 C25 -1.5(3)
C22 C27 C26 C25 -0.9(3)
C23 C22 C27 C26 -0.8(3)
C23 C22 C21 O2 36.0(2)
C23 C24 C25 C26 -0.3(3)
C16 N2 C15 C13 -57.09(16)
C16 N2 C17 C20 87.64(16)
C27 C22 C23 C24 2.0(3)
C27 C22 C21 O2 -143.79(16)
C27 C26 C25 C24 1.5(3)
C17 N2 C15 C13 -175.99(13)
C18 N1 C20 C17 75.80(17)
C21 C22 C23 C24 -177.79(16)
C21 C22 C27 C26 178.98(16)
C19 N1 C20 C17 -166.04(14)
